data_4500044
loop_
_publ_author_name
'Emilie Voisin'
'Thierry Maris'
'James D. Wuest'

_publ_section_title
;
 Crystal Structures of Spiroborates Derived from 2,2'-Dihydroxybiphenyl
;
_journal_name_full 'Cryst. Growth & Design'
_journal_page_first 308
_journal_page_last 318
_journal_paper_doi 10.1021/cg700803k
_journal_volume 8
_journal_year 2008
_chemical_compound_source 'Synthesized by the authors. See text'
_chemical_formula_moiety 'C24 H16 B O4, C8 H12 N, 2(C H4 O) '
_chemical_formula_sum 'C34 H36 B N O6'
_chemical_formula_weight 565.45
_chemical_name_systematic
; 
 ? 
;
_space_group_IT_number 13
_symmetry_cell_setting monoclinic
_symmetry_space_group_name_Hall '-P 2yac'
_symmetry_space_group_name_H-M 'P 1 2/n 1'
_atom_sites_solution_hydrogens geom
_atom_sites_solution_primary direct
_atom_sites_solution_secondary difmap
_audit_creation_method SHELXL-97
_cell_angle_alpha 90.00
_cell_angle_beta 104.99(3)
_cell_angle_gamma 90.00
_cell_formula_units_Z 4
_cell_length_a 14.449(3)
_cell_length_b 12.011(2)
_cell_length_c 17.798(4)
_cell_measurement_reflns_used 25270
_cell_measurement_temperature 150(2)
_cell_measurement_theta_max 27.48
_cell_measurement_theta_min 2.55
_cell_volume 2983.7(11)
_computing_cell_refinement 'Nonius Collect (Nonius 1989)'
_computing_data_collection 'Nonius Collect (Nonius 1989)'
_computing_data_reduction Denzo
_computing_molecular_graphics 'SHELXTL (Bruker, 1997)'
_computing_publication_material 'UdMX (local program)'
_computing_structure_refinement 'SHELXL97 (Sheldrick, 1997)'
_computing_structure_solution 'SHELXS97 (Sheldrick, 1997)'
_diffrn_ambient_temperature 150(2)
_diffrn_measured_fraction_theta_full 0.990
_diffrn_measured_fraction_theta_max 0.990
_diffrn_measurement_device_type 'Nonius Kappa CCD'
_diffrn_measurement_method \w
_diffrn_radiation_monochromator graphite
_diffrn_radiation_source 'X-ray sealed tube'
_diffrn_radiation_type MoK\a
_diffrn_radiation_wavelength 0.71073
_diffrn_reflns_av_R_equivalents 0.080
_diffrn_reflns_av_sigmaI/netI 0.0832
_diffrn_reflns_limit_h_max 18
_diffrn_reflns_limit_h_min -18
_diffrn_reflns_limit_k_max 15
_diffrn_reflns_limit_k_min -15
_diffrn_reflns_limit_l_max 23
_diffrn_reflns_limit_l_min -23
_diffrn_reflns_number 21756
_diffrn_reflns_theta_full 27.51
_diffrn_reflns_theta_max 27.51
_diffrn_reflns_theta_min 2.70
_diffrn_standards_decay_% 0.00
_diffrn_standards_interval_time 60
_diffrn_standards_number 5
_exptl_absorpt_coefficient_mu 0.085
_exptl_absorpt_correction_T_max 1.0000
_exptl_absorpt_correction_T_min 0.9510
_exptl_absorpt_correction_type multi-scan
_exptl_absorpt_process_details ScalePack
_exptl_crystal_colour Colorless
_exptl_crystal_density_diffrn 1.259
_exptl_crystal_density_method 'not measured'
_exptl_crystal_description block
_exptl_crystal_F_000 1200
_exptl_crystal_size_max 0.28
_exptl_crystal_size_mid 0.20
_exptl_crystal_size_min 0.07
_refine_diff_density_max 0.206
_refine_diff_density_min -0.219
_refine_diff_density_rms 0.048
_refine_ls_extinction_coef 0.0053(10)
_refine_ls_extinction_expression Fc^*^=kFc[1+0.001xFc^2^\l^3^/sin(2\q)]^-1/4^
_refine_ls_extinction_method SHELXL
_refine_ls_goodness_of_fit_ref 1.005
_refine_ls_hydrogen_treatment constr
_refine_ls_matrix_type full
_refine_ls_number_parameters 387
_refine_ls_number_reflns 6810
_refine_ls_number_restraints 0
_refine_ls_restrained_S_all 1.005
_refine_ls_R_factor_all 0.1267
_refine_ls_R_factor_gt 0.0542
_refine_ls_shift/su_max 0.000
_refine_ls_shift/su_mean 0.000
_refine_ls_structure_factor_coef Fsqd
_refine_ls_weighting_details 'calc w=1/[\s^2^(Fo^2^)+(0.0680P)^2^] where P=(Fo^2^+2Fc^2^)/3'
_refine_ls_weighting_scheme calc
_refine_ls_wR_factor_gt 0.1199
_refine_ls_wR_factor_ref 0.1502
_reflns_number_gt 3617
_reflns_number_total 6810
_reflns_threshold_expression I>2\s(I)
_cod_data_source_file deposit.cif
_cod_data_source_block jw1034
_cod_original_cell_volume 2983.8(10)
_cod_original_sg_symbol_H-M P2/n
_cod_database_code 4500044

loop_
_symmetry_equiv_pos_as_xyz
'x, y, z'
'-x+1/2, y, -z+1/2'
'-x, -y, -z'
'x-1/2, -y, z-1/2'

loop_
_atom_site_label
_atom_site_type_symbol
_atom_site_fract_x
_atom_site_fract_y
_atom_site_fract_z
_atom_site_U_iso_or_equiv
_atom_site_adp_type
_atom_site_occupancy
_atom_site_symmetry_multiplicity
_atom_site_calc_flag
_atom_site_refinement_flags
B1 B 0.2500 0.5943(3) 0.2500 0.0303(7) Uani 1 2 d S
O1 O 0.33754(9) 0.52820(10) 0.27380(8) 0.0320(3) Uani 1 1 d .
O2 O 0.26851(10) 0.66323(10) 0.18677(8) 0.0315(3) Uani 1 1 d .
C10 C 0.33903(15) 0.43606(16) 0.31871(13) 0.0335(5) Uani 1 1 d .
C11 C 0.40273(16) 0.43287(17) 0.39225(13) 0.0392(5) Uani 1 1 d .
H11 H 0.4429 0.4950 0.4106 0.047 Uiso 1 1 calc R
C12 C 0.40770(18) 0.33899(19) 0.43898(14) 0.0476(6) Uani 1 1 d .
H12 H 0.4512 0.3373 0.4892 0.057 Uiso 1 1 calc R
C13 C 0.34965(18) 0.24843(19) 0.41256(16) 0.0510(7) Uani 1 1 d .
H13 H 0.3518 0.1850 0.4449 0.061 Uiso 1 1 calc R
C14 C 0.28798(17) 0.25055(17) 0.33838(15) 0.0442(6) Uani 1 1 d .
H14 H 0.2489 0.1875 0.3202 0.053 Uiso 1 1 calc R
C15 C 0.28211(15) 0.34338(15) 0.28984(13) 0.0362(5) Uani 1 1 d .
C20 C 0.21301(14) 0.75522(15) 0.16151(12) 0.0292(5) Uani 1 1 d .
C21 C 0.21742(14) 0.84736(15) 0.21010(12) 0.0297(5) Uani 1 1 d .
C22 C 0.16163(15) 0.94015(16) 0.18086(13) 0.0366(5) Uani 1 1 d .
H22 H 0.1627 1.0030 0.2135 0.044 Uiso 1 1 calc R
C23 C 0.10458(16) 0.94237(17) 0.10514(13) 0.0403(6) Uani 1 1 d .
H23 H 0.0660 1.0056 0.0864 0.048 Uiso 1 1 calc R
C24 C 0.10434(16) 0.85164(18) 0.05701(13) 0.0405(5) Uani 1 1 d .
H24 H 0.0672 0.8537 0.0045 0.049 Uiso 1 1 calc R
C25 C 0.15778(15) 0.75846(17) 0.08494(12) 0.0353(5) Uani 1 1 d .
H25 H 0.1569 0.6962 0.0518 0.042 Uiso 1 1 calc R
B2 B 0.7500 0.4284(2) 0.2500 0.0285(7) Uani 1 2 d S
O3 O 0.66422(9) 0.49618(10) 0.22071(8) 0.0293(3) Uani 1 1 d .
O4 O 0.75305(9) 0.36064(10) 0.18253(7) 0.0291(3) Uani 1 1 d .
C30 C 0.64837(14) 0.58880(15) 0.26097(11) 0.0280(5) Uani 1 1 d .
C31 C 0.56742(14) 0.59165(17) 0.28953(12) 0.0330(5) Uani 1 1 d .
H31 H 0.5264 0.5287 0.2838 0.040 Uiso 1 1 calc R
C32 C 0.54658(15) 0.68679(17) 0.32653(12) 0.0366(5) Uani 1 1 d .
H32 H 0.4910 0.6891 0.3457 0.044 Uiso 1 1 calc R
C33 C 0.60682(16) 0.77814(17) 0.33549(13) 0.0386(5) Uani 1 1 d .
H33 H 0.5934 0.8428 0.3616 0.046 Uiso 1 1 calc R
C34 C 0.68670(15) 0.77493(16) 0.30626(12) 0.0360(5) Uani 1 1 d .
H34 H 0.7277 0.8379 0.3127 0.043 Uiso 1 1 calc R
C35 C 0.70854(14) 0.68119(15) 0.26741(12) 0.0298(5) Uani 1 1 d .
C40 C 0.81277(14) 0.26933(15) 0.19355(11) 0.0282(5) Uani 1 1 d .
C41 C 0.89013(15) 0.26873(17) 0.16068(12) 0.0335(5) Uani 1 1 d .
H41 H 0.9027 0.3320 0.1328 0.040 Uiso 1 1 calc R
C42 C 0.94868(15) 0.17664(17) 0.16845(13) 0.0370(5) Uani 1 1 d .
H42 H 1.0017 0.1766 0.1461 0.044 Uiso 1 1 calc R
C43 C 0.93041(15) 0.08418(17) 0.20866(12) 0.0381(5) Uani 1 1 d .
H43 H 0.9709 0.0208 0.2141 0.046 Uiso 1 1 calc R
C44 C 0.85281(15) 0.08430(16) 0.24102(12) 0.0344(5) Uani 1 1 d .
H44 H 0.8404 0.0206 0.2685 0.041 Uiso 1 1 calc R
C45 C 0.79268(14) 0.17707(15) 0.23370(11) 0.0290(5) Uani 1 1 d .
N50 N 0.40703(12) 0.62656(13) 0.10353(10) 0.0342(4) Uani 1 1 d .
H50A H 0.3682 0.6424 0.1350 0.051 Uiso 1 1 calc R
H50B H 0.4409 0.5635 0.1205 0.051 Uiso 1 1 calc R
H50C H 0.3708 0.6163 0.0540 0.051 Uiso 1 1 calc R
C50 C 0.47509(15) 0.72160(17) 0.10535(13) 0.0363(5) Uani 1 1 d .
H50 H 0.5094 0.7362 0.1609 0.044 Uiso 1 1 calc R
C51 C 0.54874(17) 0.68659(19) 0.06291(14) 0.0471(6) Uani 1 1 d .
H51A H 0.5163 0.6675 0.0090 0.071 Uiso 1 1 calc R
H51B H 0.5840 0.6216 0.0888 0.071 Uiso 1 1 calc R
H51C H 0.5935 0.7480 0.0634 0.071 Uiso 1 1 calc R
C52 C 0.42022(15) 0.82520(17) 0.07315(13) 0.0366(5) Uani 1 1 d .
C53 C 0.3698(2) 0.8347(2) -0.00418(15) 0.0582(7) Uani 1 1 d .
H53 H 0.3683 0.7739 -0.0386 0.070 Uiso 1 1 calc R
C54 C 0.3216(2) 0.9318(2) -0.03177(17) 0.0642(8) Uani 1 1 d .
H54 H 0.2866 0.9363 -0.0848 0.077 Uiso 1 1 calc R
C55 C 0.3235(2) 1.0213(2) 0.01585(18) 0.0593(7) Uani 1 1 d .
H55 H 0.2919 1.0887 -0.0038 0.071 Uiso 1 1 calc R
C56 C 0.3722(2) 1.0118(2) 0.09268(18) 0.0697(9) Uani 1 1 d .
H56 H 0.3733 1.0729 0.1268 0.084 Uiso 1 1 calc R
C57 C 0.4198(2) 0.91445(19) 0.12112(16) 0.0549(7) Uani 1 1 d .
H57 H 0.4526 0.9094 0.1746 0.066 Uiso 1 1 calc R
C60 C 0.75844(17) 0.5350(2) 0.02654(14) 0.0485(6) Uani 1 1 d .
H60A H 0.7538 0.5957 0.0622 0.073 Uiso 1 1 calc R
H60B H 0.7373 0.5618 -0.0272 0.073 Uiso 1 1 calc R
H60C H 0.8250 0.5097 0.0372 0.073 Uiso 1 1 calc R
O60 O 0.69988(13) 0.44620(13) 0.03707(9) 0.0542(5) Uani 1 1 d .
H60 H 0.7192 0.4218 0.0827 0.081 Uiso 1 1 calc R
C61 C 0.45461(18) 0.3215(2) 0.14925(15) 0.0520(7) Uani 1 1 d .
H61A H 0.4999 0.2592 0.1567 0.078 Uiso 1 1 calc R
H61B H 0.3964 0.3021 0.1092 0.078 Uiso 1 1 calc R
H61C H 0.4381 0.3371 0.1983 0.078 Uiso 1 1 calc R
O61 O 0.49726(10) 0.41749(11) 0.12555(9) 0.0418(4) Uani 1 1 d .
H61 H 0.5509 0.4289 0.1567 0.063 Uiso 1 1 calc R

loop_
_atom_site_aniso_label
_atom_site_aniso_U_11
_atom_site_aniso_U_22
_atom_site_aniso_U_33
_atom_site_aniso_U_23
_atom_site_aniso_U_13
_atom_site_aniso_U_12
B1 0.0327(18) 0.0259(16) 0.0340(19) 0.000 0.0118(15) 0.000
O1 0.0323(8) 0.0255(7) 0.0402(8) 0.0043(6) 0.0128(6) -0.0006(6)
O2 0.0365(8) 0.0270(7) 0.0336(8) 0.0019(6) 0.0139(6) 0.0042(6)
C10 0.0318(11) 0.0303(11) 0.0431(13) 0.0047(10) 0.0181(10) 0.0067(9)
C11 0.0390(13) 0.0364(12) 0.0456(14) 0.0031(10) 0.0170(11) 0.0059(10)
C12 0.0533(15) 0.0487(14) 0.0451(15) 0.0102(12) 0.0206(12) 0.0188(12)
C13 0.0568(16) 0.0407(13) 0.0653(19) 0.0203(12) 0.0337(15) 0.0186(12)
C14 0.0422(14) 0.0297(11) 0.0680(18) 0.0075(11) 0.0276(13) 0.0070(10)
C15 0.0363(12) 0.0253(10) 0.0525(14) 0.0013(10) 0.0216(10) 0.0047(9)
C20 0.0311(11) 0.0268(10) 0.0327(12) 0.0024(9) 0.0137(9) 0.0002(8)
C21 0.0295(11) 0.0282(10) 0.0330(11) 0.0016(9) 0.0109(9) -0.0016(8)
C22 0.0389(12) 0.0289(11) 0.0440(14) -0.0002(10) 0.0143(11) 0.0002(9)
C23 0.0401(13) 0.0343(12) 0.0459(14) 0.0080(10) 0.0102(11) 0.0057(10)
C24 0.0426(13) 0.0413(12) 0.0356(13) 0.0064(11) 0.0063(10) 0.0004(10)
C25 0.0415(13) 0.0350(11) 0.0316(12) -0.0004(9) 0.0136(10) -0.0021(10)
B2 0.0305(18) 0.0240(16) 0.0308(18) 0.000 0.0077(14) 0.000
O3 0.0305(7) 0.0250(7) 0.0317(8) -0.0020(6) 0.0066(6) 0.0002(6)
O4 0.0346(8) 0.0274(7) 0.0256(7) 0.0007(6) 0.0082(6) 0.0037(6)
C30 0.0314(11) 0.0261(10) 0.0258(11) 0.0008(8) 0.0062(9) 0.0046(8)
C31 0.0320(11) 0.0343(11) 0.0323(12) 0.0032(9) 0.0074(9) 0.0015(9)
C32 0.0355(12) 0.0432(12) 0.0330(12) 0.0057(10) 0.0124(10) 0.0077(10)
C33 0.0446(14) 0.0336(12) 0.0391(13) -0.0022(10) 0.0135(11) 0.0099(10)
C34 0.0407(13) 0.0290(11) 0.0386(13) -0.0012(9) 0.0109(10) 0.0010(9)
C35 0.0328(11) 0.0271(10) 0.0290(11) 0.0022(8) 0.0071(9) 0.0022(9)
C40 0.0338(11) 0.0250(10) 0.0245(11) -0.0019(8) 0.0053(9) 0.0018(8)
C41 0.0395(13) 0.0337(11) 0.0281(12) -0.0006(9) 0.0104(10) -0.0019(9)
C42 0.0386(12) 0.0407(12) 0.0346(12) -0.0041(10) 0.0148(10) 0.0022(10)
C43 0.0395(13) 0.0355(12) 0.0385(13) -0.0015(10) 0.0088(10) 0.0079(10)
C44 0.0401(13) 0.0300(11) 0.0326(12) -0.0010(9) 0.0087(10) 0.0002(9)
C45 0.0345(11) 0.0263(10) 0.0257(11) -0.0017(8) 0.0068(9) 0.0003(9)
N50 0.0341(10) 0.0384(10) 0.0302(10) 0.0019(8) 0.0087(8) 0.0035(8)
C50 0.0358(12) 0.0385(12) 0.0332(12) -0.0023(10) 0.0065(10) -0.0046(9)
C51 0.0449(14) 0.0521(14) 0.0480(15) 0.0047(12) 0.0186(12) 0.0020(11)
C52 0.0388(12) 0.0342(11) 0.0380(13) -0.0014(10) 0.0122(10) -0.0040(9)
C53 0.0815(19) 0.0400(14) 0.0451(15) -0.0019(12) 0.0015(14) 0.0032(13)
C54 0.077(2) 0.0482(16) 0.0563(18) 0.0091(13) -0.0024(15) 0.0069(14)
C55 0.0649(18) 0.0397(14) 0.075(2) 0.0141(14) 0.0219(16) 0.0100(12)
C56 0.100(2) 0.0428(15) 0.069(2) -0.0117(14) 0.0266(18) 0.0115(15)
C57 0.0713(18) 0.0472(14) 0.0456(15) -0.0087(12) 0.0142(13) 0.0038(13)
C60 0.0510(15) 0.0561(15) 0.0395(14) 0.0028(12) 0.0136(12) -0.0106(12)
O60 0.0700(12) 0.0552(10) 0.0306(9) 0.0089(8) 0.0004(8) -0.0211(9)
C61 0.0502(15) 0.0580(16) 0.0471(15) 0.0072(12) 0.0111(12) -0.0082(12)
O61 0.0357(9) 0.0396(9) 0.0449(10) -0.0035(7) 0.0012(7) -0.0029(7)

loop_
_atom_type_symbol
_atom_type_description
_atom_type_scat_dispersion_real
_atom_type_scat_dispersion_imag
_atom_type_scat_source
C C 0.0033 0.0016 'International Tables Vol C Tables 4.2.6.8 and 6.1.1.4'
H H 0.0000 0.0000 'International Tables Vol C Tables 4.2.6.8 and 6.1.1.4'
B B 0.0013 0.0007 'International Tables Vol C Tables 4.2.6.8 and 6.1.1.4'
N N 0.0061 0.0033 'International Tables Vol C Tables 4.2.6.8 and 6.1.1.4'
O O 0.0106 0.0060 'International Tables Vol C Tables 4.2.6.8 and 6.1.1.4'

loop_
_geom_angle_atom_site_label_1
_geom_angle_atom_site_label_2
_geom_angle_atom_site_label_3
_geom_angle_site_symmetry_1
_geom_angle_site_symmetry_3
_geom_angle
_geom_angle_publ_flag
O1 B1 O1 2 . 114.2(2) y
O1 B1 O2 2 2 102.23(8) y
O1 B1 O2 . 2 113.45(8) y
O1 B1 O2 2 . 113.45(8) y
O1 B1 O2 . . 102.23(8) y
O2 B1 O2 2 . 111.8(2) y
C10 O1 B1 . . 119.53(15) y
C20 O2 B1 . . 119.74(14) y
O1 C10 C11 . . 118.71(18) y
O1 C10 C15 . . 120.78(19) y
C11 C10 C15 . . 120.38(19) y
C12 C11 C10 . . 120.2(2) y
C12 C11 H11 . . 119.9 ?
C10 C11 H11 . . 119.9 ?
C13 C12 C11 . . 120.1(2) y
C13 C12 H12 . . 119.9 ?
C11 C12 H12 . . 119.9 ?
C12 C13 C14 . . 119.6(2) y
C12 C13 H13 . . 120.2 ?
C14 C13 H13 . . 120.2 ?
C13 C14 C15 . . 121.5(2) y
C13 C14 H14 . . 119.2 ?
C15 C14 H14 . . 119.2 ?
C14 C15 C10 . . 118.1(2) y
C14 C15 C15 . 2 120.94(16) y
C10 C15 C15 . 2 120.98(15) y
O2 C20 C25 . . 118.87(18) y
O2 C20 C21 . . 120.45(18) y
C25 C20 C21 . . 120.51(18) y
C22 C21 C20 . . 118.22(19) y
C22 C21 C21 . 2 121.22(14) y
C20 C21 C21 . 2 120.52(14) y
C23 C22 C21 . . 121.3(2) y
C23 C22 H22 . . 119.4 ?
C21 C22 H22 . . 119.4 ?
C24 C23 C22 . . 119.4(2) y
C24 C23 H23 . . 120.3 ?
C22 C23 H23 . . 120.3 ?
C25 C24 C23 . . 120.3(2) y
C25 C24 H24 . . 119.9 ?
C23 C24 H24 . . 119.9 ?
C24 C25 C20 . . 120.2(2) y
C24 C25 H25 . . 119.9 ?
C20 C25 H25 . . 119.9 ?
O4 B2 O4 2_655 . 112.3(2) y
O4 B2 O3 2_655 . 113.60(8) y
O4 B2 O3 . . 102.72(7) y
O4 B2 O3 2_655 2_655 102.72(7) y
O4 B2 O3 . 2_655 113.60(8) y
O3 B2 O3 . 2_655 112.3(2) y
C30 O3 B2 . . 120.35(14) y
C40 O4 B2 . . 118.51(14) y
O3 C30 C31 . . 118.67(17) y
O3 C30 C35 . . 120.14(18) y
C31 C30 C35 . . 121.00(18) y
C32 C31 C30 . . 119.92(19) y
C32 C31 H31 . . 120 ?
C30 C31 H31 . . 120 ?
C33 C32 C31 . . 120.0(2) y
C33 C32 H32 . . 120 ?
C31 C32 H32 . . 120 ?
C34 C33 C32 . . 119.70(19) y
C34 C33 H33 . . 120.1 ?
C32 C33 H33 . . 120.1 ?
C33 C34 C35 . . 121.65(19) y
C33 C34 H34 . . 119.2 ?
C35 C34 H34 . . 119.2 ?
C30 C35 C34 . . 117.70(19) y
C30 C35 C35 . 2_655 121.23(14) y
C34 C35 C35 . 2_655 121.05(14) y
O4 C40 C41 . . 119.12(17) y
O4 C40 C45 . . 120.11(18) y
C41 C40 C45 . . 120.69(17) y
C42 C41 C40 . . 120.14(19) y
C42 C41 H41 . . 119.9 ?
C40 C41 H41 . . 119.9 ?
C41 C42 C43 . . 120.1(2) y
C41 C42 H42 . . 119.9 ?
C43 C42 H42 . . 119.9 ?
C42 C43 C44 . . 119.81(19) y
C42 C43 H43 . . 120.1 ?
C44 C43 H43 . . 120.1 ?
C43 C44 C45 . . 120.78(19) y
C43 C44 H44 . . 119.6 ?
C45 C44 H44 . . 119.6 ?
C40 C45 C44 . . 118.44(19) y
C40 C45 C45 . 2_655 120.23(13) y
C44 C45 C45 . 2_655 121.31(14) y
C50 N50 H50A . . 109.5 ?
C50 N50 H50B . . 109.5 ?
H50A N50 H50B . . 109.5 ?
C50 N50 H50C . . 109.5 ?
H50A N50 H50C . . 109.5 ?
H50B N50 H50C . . 109.5 ?
N50 C50 C52 . . 110.02(17) y
N50 C50 C51 . . 108.58(17) y
C52 C50 C51 . . 114.07(19) y
N50 C50 H50 . . 108 ?
C52 C50 H50 . . 108 ?
C51 C50 H50 . . 108 ?
C50 C51 H51A . . 109.5 ?
C50 C51 H51B . . 109.5 ?
H51A C51 H51B . . 109.5 ?
C50 C51 H51C . . 109.5 ?
H51A C51 H51C . . 109.5 ?
H51B C51 H51C . . 109.5 ?
C57 C52 C53 . . 117.9(2) y
C57 C52 C50 . . 119.7(2) y
C53 C52 C50 . . 122.4(2) y
C54 C53 C52 . . 120.7(2) y
C54 C53 H53 . . 119.7 ?
C52 C53 H53 . . 119.7 ?
C55 C54 C53 . . 121.1(3) y
C55 C54 H54 . . 119.4 ?
C53 C54 H54 . . 119.4 ?
C54 C55 C56 . . 118.4(2) y
C54 C55 H55 . . 120.8 ?
C56 C55 H55 . . 120.8 ?
C55 C56 C57 . . 120.9(2) y
C55 C56 H56 . . 119.6 ?
C57 C56 H56 . . 119.6 ?
C52 C57 C56 . . 121.0(2) y
C52 C57 H57 . . 119.5 ?
C56 C57 H57 . . 119.5 ?
O60 C60 H60A . . 109.5 ?
O60 C60 H60B . . 109.5 ?
H60A C60 H60B . . 109.5 ?
O60 C60 H60C . . 109.5 ?
H60A C60 H60C . . 109.5 ?
H60B C60 H60C . . 109.5 ?
C60 O60 H60 . . 109.5 ?
O61 C61 H61A . . 109.5 ?
O61 C61 H61B . . 109.5 ?
H61A C61 H61B . . 109.5 ?
O61 C61 H61C . . 109.5 ?
H61A C61 H61C . . 109.5 ?
H61B C61 H61C . . 109.5 ?
C61 O61 H61 . . 109.5 ?

loop_
_geom_bond_atom_site_label_1
_geom_bond_atom_site_label_2
_geom_bond_site_symmetry_2
_geom_bond_distance
_geom_bond_publ_flag
B1 O1 2 1.460(2) y
B1 O1 . 1.460(2) y
B1 O2 2 1.476(2) y
B1 O2 . 1.476(2) y
O1 C10 . 1.362(2) y
O2 C20 . 1.371(2) y
C10 C11 . 1.392(3) y
C10 C15 . 1.401(3) y
C11 C12 . 1.392(3) y
C11 H11 . 0.95 ?
C12 C13 . 1.380(3) y
C12 H12 . 0.95 ?
C13 C14 . 1.389(4) y
C13 H13 . 0.95 ?
C14 C15 . 1.400(3) y
C14 H14 . 0.95 ?
C15 C15 2 1.480(4) y
C20 C25 . 1.390(3) y
C20 C21 . 1.396(3) y
C21 C22 . 1.395(3) y
C21 C21 2 1.487(4) y
C22 C23 . 1.386(3) y
C22 H22 . 0.95 ?
C23 C24 . 1.386(3) y
C23 H23 . 0.95 ?
C24 C25 . 1.378(3) y
C24 H24 . 0.95 ?
C25 H25 . 0.95 ?
B2 O4 2_655 1.460(2) y
B2 O4 . 1.461(2) y
B2 O3 . 1.462(2) y
B2 O3 2_655 1.462(2) y
O3 C30 . 1.374(2) y
O4 C40 . 1.378(2) y
C30 C31 . 1.391(3) y
C30 C35 . 1.396(3) y
C31 C32 . 1.390(3) y
C31 H31 . 0.95 ?
C32 C33 . 1.384(3) y
C32 H32 . 0.95 ?
C33 C34 . 1.384(3) y
C33 H33 . 0.95 ?
C34 C35 . 1.399(3) y
C34 H34 . 0.95 ?
C35 C35 2_655 1.484(4) y
C40 C41 . 1.389(3) y
C40 C45 . 1.389(3) y
C41 C42 . 1.378(3) y
C41 H41 . 0.95 ?
C42 C43 . 1.383(3) y
C42 H42 . 0.95 ?
C43 C44 . 1.387(3) y
C43 H43 . 0.95 ?
C44 C45 . 1.398(3) y
C44 H44 . 0.95 ?
C45 C45 2_655 1.493(4) y
N50 C50 . 1.502(3) y
N50 H50a . 0.91 ?
N50 H50b . 0.91 ?
N50 H50c . 0.91 ?
C50 C52 . 1.507(3) y
C50 C51 . 1.515(3) y
C50 H50 . 1 ?
C51 H51a . 0.98 ?
C51 H51b . 0.98 ?
C51 H51c . 0.98 ?
C52 C57 . 1.372(3) y
C52 C53 . 1.386(3) y
C53 C54 . 1.381(3) y
C53 H53 . 0.95 ?
C54 C55 . 1.366(4) y
C54 H54 . 0.95 ?
C55 C56 . 1.371(4) y
C55 H55 . 0.95 ?
C56 C57 . 1.385(4) y
C56 H56 . 0.95 ?
C57 H57 . 0.95 ?
C60 O60 . 1.404(3) y
C60 H60a . 0.98 ?
C60 H60b . 0.98 ?
C60 H60c . 0.98 ?
O60 H60 . 0.84 ?
C61 O61 . 1.421(3) y
C61 H61a . 0.98 ?
C61 H61b . 0.98 ?
C61 H61c . 0.98 ?
O61 H61 . 0.84 ?

loop_
_geom_hbond_atom_site_label_D
_geom_hbond_atom_site_label_H
_geom_hbond_atom_site_label_A
_geom_hbond_distance_DH
_geom_hbond_distance_HA
_geom_hbond_distance_DA
_geom_hbond_angle_DHA
_geom_hbond_site_symmetry_A
N50 H50A O2 0.91 1.92 2.816(2) 169.6 .
N50 H50B O61 0.91 1.93 2.810(2) 163.4 .
N50 H50C O60 0.91 1.84 2.723(2) 163.6 3_665
O60 H60 O4 0.84 1.87 2.706(2) 175.4 .
O61 H61 O3 0.84 1.91 2.733(2) 164.4 .

loop_
_geom_torsion_atom_site_label_1
_geom_torsion_atom_site_label_2
_geom_torsion_atom_site_label_3
_geom_torsion_atom_site_label_4
_geom_torsion_site_symmetry_1
_geom_torsion_site_symmetry_4
_geom_torsion
_geom_torsion_publ_flag
O1 B1 O1 C10 2 . -41.79(13) y
O2 B1 O1 C10 2 . 74.8(2) y
O2 B1 O1 C10 . . -164.70(16) y
O1 B1 O2 C20 2 . 72.2(2) y
O1 B1 O2 C20 . . -164.43(15) y
O2 B1 O2 C20 2 . -42.77(13) y
B1 O1 C10 C11 . . -118.4(2) y
B1 O1 C10 C15 . . 65.6(2) y
O1 C10 C11 C12 . . -178.53(19) y
C15 C10 C11 C12 . . -2.5(3) y
C10 C11 C12 C13 . . 0.2(3) y
C11 C12 C13 C14 . . 1.6(3) y
C12 C13 C14 C15 . . -1.0(3) y
C13 C14 C15 C10 . . -1.3(3) y
C13 C14 C15 C15 . 2 178.4(2) y
O1 C10 C15 C14 . . 178.98(18) y
C11 C10 C15 C14 . . 3.0(3) y
O1 C10 C15 C15 . 2 -0.8(3) y
C11 C10 C15 C15 . 2 -176.7(2) y
B1 O2 C20 C25 . . -117.6(2) y
B1 O2 C20 C21 . . 67.1(2) y
O2 C20 C21 C22 . . 178.14(18) y
C25 C20 C21 C22 . . 3.0(3) y
O2 C20 C21 C21 . 2 0.2(3) y
C25 C20 C21 C21 . 2 -175.0(2) y
C20 C21 C22 C23 . . -1.3(3) y
C21 C21 C22 C23 2 . 176.7(2) y
C21 C22 C23 C24 . . -1.3(3) y
C22 C23 C24 C25 . . 2.2(3) y
C23 C24 C25 C20 . . -0.6(3) y
O2 C20 C25 C24 . . -177.35(18) y
C21 C20 C25 C24 . . -2.1(3) y
O4 B2 O3 C30 2_655 . 73.5(2) y
O4 B2 O3 C30 . . -164.96(15) y
O3 B2 O3 C30 2_655 . -42.53(12) y
O4 B2 O4 C40 2_655 . -43.41(12) y
O3 B2 O4 C40 . . -165.84(15) y
O3 B2 O4 C40 2_655 . 72.6(2) y
B2 O3 C30 C31 . . -118.09(18) y
B2 O3 C30 C35 . . 66.9(2) y
O3 C30 C31 C32 . . -176.28(17) y
C35 C30 C31 C32 . . -1.3(3) y
C30 C31 C32 C33 . . -0.6(3) y
C31 C32 C33 C34 . . 1.2(3) y
C32 C33 C34 C35 . . 0.1(3) y
O3 C30 C35 C34 . . 177.39(17) y
C31 C30 C35 C34 . . 2.5(3) y
O3 C30 C35 C35 . 2_655 -1.1(3) y
C31 C30 C35 C35 . 2_655 -176.0(2) y
C33 C34 C35 C30 . . -1.9(3) y
C33 C34 C35 C35 . 2_655 176.6(2) y
B2 O4 C40 C41 . . -114.26(19) y
B2 O4 C40 C45 . . 69.0(2) y
O4 C40 C41 C42 . . -177.55(17) y
C45 C40 C41 C42 . . -0.8(3) y
C40 C41 C42 C43 . . 0.3(3) y
C41 C42 C43 C44 . . 0.1(3) y
C42 C43 C44 C45 . . -0.2(3) y
O4 C40 C45 C44 . . 177.49(17) y
C41 C40 C45 C44 . . 0.8(3) y
O4 C40 C45 C45 . 2_655 -1.1(3) y
C41 C40 C45 C45 . 2_655 -177.8(2) y
C43 C44 C45 C40 . . -0.3(3) y
C43 C44 C45 C45 . 2_655 178.2(2) y
N50 C50 C52 C57 . . 113.8(2) y
C51 C50 C52 C57 . . -123.9(2) y
N50 C50 C52 C53 . . -66.6(3) y
C51 C50 C52 C53 . . 55.7(3) y
C57 C52 C53 C54 . . 0.7(4) y
C50 C52 C53 C54 . . -179.0(2) y
C52 C53 C54 C55 . . 1.0(5) y
C53 C54 C55 C56 . . -1.9(5) y
C54 C55 C56 C57 . . 1.2(5) y
C53 C52 C57 C56 . . -1.4(4) y
C50 C52 C57 C56 . . 178.2(2) y
C55 C56 C57 C52 . . 0.5(5) y
